data_4332553
loop_
_publ_author_name
'Oudart, Y.'
'Artero, V.'
'P\'ecaut, J.'
'Fontecave, M.'

_publ_section_title
;
 [Ni(xbsms)Ru(CO)2Cl2]: A Bioinspired Nickel&#x2212;Ruthenium Functional
 Model of [NiFe] Hydrogenase
;
_journal_issue 11
_journal_name_full 'Inorganic Chemistry'
_journal_page_first 4334
_journal_page_last 4336
_journal_paper_doi 10.1021/ic060510f
_journal_volume 45
_journal_year 2006
_chemical_formula_sum 'C20 H26 Cl8 Ni O2 Ru S4'
_chemical_formula_weight 870.03
_chemical_name_systematic
; 
 ? 
;
_space_group_IT_number 2
_symmetry_cell_setting triclinic
_symmetry_space_group_name_Hall '-P 1'
_symmetry_space_group_name_H-M 'P -1'
_atom_sites_solution_hydrogens geom
_atom_sites_solution_primary direct
_atom_sites_solution_secondary difmap
_audit_creation_method SHELXL-97
_cell_angle_alpha 63.458(2)
_cell_angle_beta 88.157(3)
_cell_angle_gamma 73.629(3)
_cell_formula_units_Z 2
_cell_length_a 9.9601(14)
_cell_length_b 13.2299(19)
_cell_length_c 14.539(2)
_cell_measurement_temperature 223(2)
_cell_volume 1634.6(4)
_computing_cell_refinement 'Bruker SMART'
_computing_data_collection 'Bruker SMART'
_computing_data_reduction 'Bruker SAINT'
_computing_molecular_graphics 'Bruker SHELXTL'
_computing_publication_material 'Bruker SHELXTL'
_computing_structure_refinement 'SHELXL-97 (Sheldrick, 1997)'
_computing_structure_solution 'SHELXS-97 (Sheldrick, 1990)'
_diffrn_ambient_temperature 223(2)
_diffrn_measured_fraction_theta_full 0.989
_diffrn_measured_fraction_theta_max 0.989
_diffrn_measurement_device_type 'CCD area detector'
_diffrn_measurement_method 'phi and omega scans'
_diffrn_radiation_monochromator graphite
_diffrn_radiation_source 'fine-focus sealed tube'
_diffrn_radiation_type MoK\a
_diffrn_radiation_wavelength 0.71073
_diffrn_reflns_av_R_equivalents 0.0162
_diffrn_reflns_av_sigmaI/netI 0.0290
_diffrn_reflns_limit_h_max 11
_diffrn_reflns_limit_h_min -7
_diffrn_reflns_limit_k_max 14
_diffrn_reflns_limit_k_min -12
_diffrn_reflns_limit_l_max 15
_diffrn_reflns_limit_l_min -16
_diffrn_reflns_number 7410
_diffrn_reflns_theta_full 23.28
_diffrn_reflns_theta_max 23.28
_diffrn_reflns_theta_min 1.77
_exptl_absorpt_coefficient_mu 1.967
_exptl_absorpt_correction_T_max 0.889
_exptl_absorpt_correction_T_min 0.631
_exptl_absorpt_correction_type empirical
_exptl_absorpt_process_details sadabs
_exptl_crystal_colour red
_exptl_crystal_density_diffrn 1.768
_exptl_crystal_density_method 'not measured'
_exptl_crystal_description prism
_exptl_crystal_F_000 868
_exptl_crystal_size_max 0.40
_exptl_crystal_size_mid 0.20
_exptl_crystal_size_min 0.06
_refine_diff_density_max 0.735
_refine_diff_density_min -0.468
_refine_diff_density_rms 0.083
_refine_ls_extinction_method none
_refine_ls_goodness_of_fit_ref 1.054
_refine_ls_hydrogen_treatment mixed
_refine_ls_matrix_type full
_refine_ls_number_parameters 486
_refine_ls_number_reflns 4662
_refine_ls_number_restraints 0
_refine_ls_restrained_S_all 1.054
_refine_ls_R_factor_all 0.0403
_refine_ls_R_factor_gt 0.0319
_refine_ls_shift/su_max 0.008
_refine_ls_shift/su_mean 0.001
_refine_ls_structure_factor_coef Fsqd
_refine_ls_weighting_details 'calc w=1/[\s^2^(Fo^2^)+(0.0529P)^2^+0.7590P] where P=(Fo^2^+2Fc^2^)/3'
_refine_ls_weighting_scheme calc
_refine_ls_wR_factor_gt 0.0818
_refine_ls_wR_factor_ref 0.0866
_reflns_number_gt 3991
_reflns_number_total 4662
_reflns_threshold_expression >2sigma(I)
_cod_data_source_file ic060510fsup1.cif
_cod_data_source_block struc
_cod_depositor_comments
;
The following automatic conversions were performed:

'_symmetry_cell_setting' value 'Triclinic' changed to 'triclinic'
according to /home/saulius/struct/CIF-dictionaries/cif_core.dic
dictionary named 'cif_core.dic' version 2.4.2 from 2011-04-26.

Automatic conversion script
Id: cif_fix_values 1891 2012-01-12 08:04:46Z andrius 
;
_cod_original_sg_symbol_H-M P-1
_cod_database_code 4332553

loop_
_symmetry_equiv_pos_as_xyz
'x, y, z'
'-x, -y, -z'

loop_
_atom_site_label
_atom_site_type_symbol
_atom_site_fract_x
_atom_site_fract_y
_atom_site_fract_z
_atom_site_U_iso_or_equiv
_atom_site_adp_type
_atom_site_occupancy
_atom_site_symmetry_multiplicity
_atom_site_calc_flag
_atom_site_refinement_flags
Ru Ru 1.04060(3) 0.32200(3) 0.36219(2) 0.03298(12) Uani 1 1 d .
Ni Ni 0.70795(5) 0.37933(4) 0.36857(4) 0.03129(14) Uani 1 1 d .
Cl1 Cl 0.91050(10) 0.43093(9) 0.19322(7) 0.0437(3) Uani 1 1 d .
Cl2 Cl 1.16531(10) 0.20807(9) 0.53339(7) 0.0410(2) Uani 1 1 d .
S1 S 0.87303(10) 0.20919(8) 0.42944(8) 0.0369(2) Uani 1 1 d .
S2 S 0.56709(10) 0.31238(9) 0.31101(8) 0.0364(2) Uani 1 1 d .
S3 S 0.55640(10) 0.55924(8) 0.30590(7) 0.0336(2) Uani 1 1 d .
S4 S 0.86023(10) 0.43039(8) 0.43087(7) 0.0339(2) Uani 1 1 d .
O21 O 1.2410(4) 0.1702(3) 0.2824(3) 0.0730(10) Uani 1 1 d .
O22 O 1.2123(3) 0.4921(3) 0.3027(2) 0.0560(8) Uani 1 1 d .
C1 C 0.8257(5) 0.1472(4) 0.3506(4) 0.0452(11) Uani 1 1 d .
H1A H 0.879(4) 0.074(4) 0.378(3) 0.045(12) Uiso 1 1 d .
H1B H 0.849(4) 0.194(4) 0.272(3) 0.051(12) Uiso 1 1 d .
C2 C 0.6694(4) 0.1541(3) 0.3538(3) 0.0432(10) Uani 1 1 d .
C3 C 0.6256(6) 0.1083(5) 0.2839(5) 0.0627(15) Uani 1 1 d .
H3A H 0.521(6) 0.127(5) 0.274(4) 0.084(17) Uiso 1 1 d .
H3B H 0.652(6) 0.153(5) 0.209(5) 0.09(2) Uiso 1 1 d .
H3C H 0.663(6) 0.026(5) 0.317(4) 0.081(17) Uiso 1 1 d .
C4 C 0.6316(6) 0.0918(5) 0.4617(5) 0.0583(14) Uani 1 1 d .
H4A H 0.684(5) 0.022(5) 0.487(4) 0.062(16) Uiso 1 1 d .
H4B H 0.658(4) 0.123(4) 0.511(3) 0.047(12) Uiso 1 1 d .
H4C H 0.548(5) 0.099(4) 0.455(3) 0.047(14) Uiso 1 1 d .
C5 C 0.5707(5) 0.3869(4) 0.1702(3) 0.0420(10) Uani 1 1 d .
H5A H 0.647(4) 0.404(3) 0.154(3) 0.026(10) Uiso 1 1 d .
H5B H 0.572(4) 0.337(4) 0.146(3) 0.041(12) Uiso 1 1 d .
C6 C 0.4434(4) 0.4926(4) 0.1223(3) 0.0391(9) Uani 1 1 d .
C7 C 0.3262(5) 0.4822(4) 0.0814(3) 0.0475(11) Uani 1 1 d .
H7 H 0.328(4) 0.403(4) 0.085(3) 0.037(10) Uiso 1 1 d .
C8 C 0.2065(5) 0.5780(5) 0.0375(4) 0.0545(13) Uani 1 1 d .
H8 H 0.138(5) 0.570(4) 0.012(3) 0.042(12) Uiso 1 1 d .
C9 C 0.2023(5) 0.6836(5) 0.0335(4) 0.0568(13) Uani 1 1 d .
H9 H 0.126(5) 0.745(4) -0.001(4) 0.064(15) Uiso 1 1 d .
C10 C 0.3167(5) 0.6958(4) 0.0738(3) 0.0494(11) Uani 1 1 d .
H10 H 0.318(5) 0.766(4) 0.075(3) 0.056(14) Uiso 1 1 d .
C11 C 0.4384(4) 0.6009(4) 0.1192(3) 0.0376(9) Uani 1 1 d .
C12 C 0.5583(5) 0.6183(4) 0.1650(3) 0.0396(10) Uani 1 1 d .
H12A H 0.552(4) 0.700(4) 0.132(3) 0.042(11) Uiso 1 1 d .
H12B H 0.642(4) 0.587(3) 0.148(3) 0.035(11) Uiso 1 1 d .
C13 C 0.6493(4) 0.6427(3) 0.3434(3) 0.0365(9) Uani 1 1 d .
C14 C 0.6024(5) 0.6221(4) 0.4507(3) 0.0441(10) Uani 1 1 d .
H14A H 0.505(5) 0.652(4) 0.451(3) 0.054(13) Uiso 1 1 d .
H14B H 0.616(5) 0.534(4) 0.504(4) 0.058(13) Uiso 1 1 d .
H14C H 0.644(5) 0.667(4) 0.471(4) 0.066(15) Uiso 1 1 d .
C15 C 0.6027(6) 0.7738(4) 0.2677(4) 0.0499(11) Uani 1 1 d .
H15A H 0.499(6) 0.808(4) 0.252(4) 0.067(15) Uiso 1 1 d .
H15B H 0.628(4) 0.811(4) 0.299(3) 0.045(12) Uiso 1 1 d .
H15C H 0.642(5) 0.789(4) 0.204(4) 0.068(16) Uiso 1 1 d .
C16 C 0.8064(4) 0.5898(3) 0.3471(4) 0.0375(9) Uani 1 1 d .
H16A H 0.834(3) 0.605(3) 0.285(3) 0.020(9) Uiso 1 1 d .
H16B H 0.858(4) 0.622(4) 0.374(3) 0.040(11) Uiso 1 1 d .
C21 C 1.1661(5) 0.2256(4) 0.3137(3) 0.0457(10) Uani 1 1 d .
C22 C 1.1489(4) 0.4277(4) 0.3244(3) 0.0377(9) Uani 1 1 d .
C32 C 0.9329(6) 1.1343(5) 0.7157(5) 0.0712(15) Uani 1 1 d .
H32 H 0.969(5) 1.160(4) 0.652(4) 0.055(13) Uiso 1 1 d .
Cl1A Cl 1.0565(16) 1.029(3) 0.8095(12) 0.142(9) Uani 0.37(2) 1 d P
Cl2A Cl 0.821(3) 1.061(2) 0.6980(8) 0.113(8) Uani 0.37(2) 1 d P
Cl3A Cl 0.852(4) 1.2431(12) 0.737(2) 0.145(12) Uani 0.37(2) 1 d P
Cl1B Cl 1.0427(14) 0.9956(9) 0.8107(11) 0.088(3) Uani 0.38(2) 1 d P
Cl2B Cl 0.7698(8) 1.124(2) 0.6997(9) 0.125(7) Uani 0.38(2) 1 d P
Cl3B Cl 0.929(3) 1.2388(19) 0.7612(19) 0.145(8) Uani 0.38(2) 1 d P
Cl1C Cl 0.894(4) 1.0152(19) 0.733(3) 0.220(15) Uani 0.270(14) 1 d P
Cl2C Cl 0.7756(13) 1.2494(15) 0.7014(10) 0.091(4) Uani 0.270(14) 1 d P
Cl3C Cl 1.043(2) 1.120(4) 0.8151(12) 0.190(11) Uani 0.270(14) 1 d P
C31 C 0.7369(7) 0.8732(5) 0.9356(5) 0.0789(17) Uani 1 1 d .
H31 H 0.775(6) 0.894(5) 0.866(5) 0.097(19) Uiso 1 1 d .
Cl4 Cl 0.5554(2) 0.89916(18) 0.92080(15) 0.1137(6) Uani 1 1 d .
Cl5 Cl 0.7758(3) 0.9507(2) 0.99582(19) 0.1455(9) Uani 1 1 d .
Cl6 Cl 0.82155(17) 0.72413(16) 1.00614(16) 0.1049(6) Uani 1 1 d .

loop_
_atom_site_aniso_label
_atom_site_aniso_U_11
_atom_site_aniso_U_22
_atom_site_aniso_U_33
_atom_site_aniso_U_23
_atom_site_aniso_U_13
_atom_site_aniso_U_12
Ru 0.03034(19) 0.0354(2) 0.0386(2) -0.01930(15) 0.00397(13) -0.01358(14)
Ni 0.0324(3) 0.0305(3) 0.0359(3) -0.0166(2) 0.0048(2) -0.0143(2)
Cl1 0.0396(6) 0.0555(6) 0.0377(5) -0.0216(5) 0.0023(4) -0.0163(5)
Cl2 0.0395(6) 0.0391(6) 0.0436(6) -0.0164(5) -0.0028(4) -0.0140(4)
S1 0.0351(5) 0.0337(5) 0.0448(6) -0.0178(5) 0.0013(4) -0.0143(4)
S2 0.0334(5) 0.0352(5) 0.0462(6) -0.0210(5) 0.0043(4) -0.0143(4)
S3 0.0355(5) 0.0327(5) 0.0375(5) -0.0178(4) 0.0063(4) -0.0143(4)
S4 0.0363(5) 0.0343(5) 0.0364(5) -0.0180(4) 0.0051(4) -0.0153(4)
O21 0.065(2) 0.078(3) 0.091(3) -0.059(2) 0.0211(19) -0.0100(19)
O22 0.055(2) 0.057(2) 0.065(2) -0.0258(17) 0.0128(16) -0.0334(17)
C1 0.039(2) 0.038(3) 0.066(3) -0.032(2) -0.003(2) -0.007(2)
C2 0.038(2) 0.031(2) 0.064(3) -0.023(2) -0.003(2) -0.0134(18)
C3 0.053(3) 0.047(3) 0.100(5) -0.044(3) -0.013(3) -0.012(3)
C4 0.046(3) 0.038(3) 0.082(4) -0.017(3) -0.002(3) -0.018(3)
C5 0.040(3) 0.051(3) 0.050(3) -0.033(2) 0.009(2) -0.019(2)
C6 0.038(2) 0.052(3) 0.034(2) -0.024(2) 0.0053(17) -0.0162(19)
C7 0.049(3) 0.063(3) 0.045(2) -0.032(2) 0.007(2) -0.024(2)
C8 0.043(3) 0.083(4) 0.047(3) -0.035(3) -0.001(2) -0.022(3)
C9 0.044(3) 0.068(4) 0.048(3) -0.023(3) -0.002(2) -0.006(3)
C10 0.054(3) 0.046(3) 0.042(3) -0.016(2) 0.004(2) -0.011(2)
C11 0.038(2) 0.042(2) 0.031(2) -0.0143(18) 0.0048(17) -0.0142(19)
C12 0.045(3) 0.041(3) 0.038(2) -0.018(2) 0.0081(19) -0.018(2)
C13 0.039(2) 0.033(2) 0.046(2) -0.0233(19) 0.0070(18) -0.0162(17)
C14 0.049(3) 0.048(3) 0.050(3) -0.032(2) 0.012(2) -0.022(2)
C15 0.056(3) 0.037(3) 0.057(3) -0.022(2) -0.002(2) -0.012(2)
C16 0.047(3) 0.033(2) 0.042(3) -0.020(2) 0.012(2) -0.0201(19)
C21 0.044(3) 0.048(3) 0.051(3) -0.026(2) 0.004(2) -0.014(2)
C22 0.035(2) 0.043(2) 0.038(2) -0.0196(19) 0.0024(17) -0.014(2)
C32 0.074(4) 0.085(4) 0.070(4) -0.043(3) 0.033(3) -0.038(3)
Cl1A 0.091(6) 0.21(2) 0.100(7) -0.066(11) -0.022(5) -0.010(11)
Cl2A 0.179(16) 0.164(15) 0.051(4) -0.048(6) 0.044(7) -0.137(14)
Cl3A 0.21(3) 0.067(6) 0.19(2) -0.081(9) 0.12(2) -0.059(13)
Cl1B 0.083(6) 0.062(4) 0.102(6) -0.041(3) 0.026(5) 0.004(3)
Cl2B 0.058(4) 0.193(15) 0.077(4) -0.017(6) 0.005(3) -0.046(5)
Cl3B 0.24(2) 0.107(7) 0.174(10) -0.106(7) 0.127(13) -0.113(11)
Cl1C 0.35(3) 0.102(10) 0.27(2) -0.132(14) 0.18(2) -0.092(15)
Cl2C 0.084(7) 0.096(7) 0.086(5) -0.041(4) 0.033(4) -0.021(5)
Cl3C 0.119(10) 0.35(3) 0.145(10) -0.122(16) 0.017(8) -0.115(15)
C31 0.103(5) 0.082(4) 0.063(4) -0.031(3) 0.025(3) -0.049(4)
Cl4 0.1044(14) 0.1042(14) 0.0952(12) -0.0214(11) -0.0204(10) -0.0149(11)
Cl5 0.213(3) 0.167(2) 0.1437(19) -0.1080(18) 0.0679(18) -0.125(2)
Cl6 0.0708(10) 0.0857(11) 0.1422(16) -0.0346(11) 0.0260(10) -0.0315(8)

loop_
_atom_type_symbol
_atom_type_description
_atom_type_scat_dispersion_real
_atom_type_scat_dispersion_imag
_atom_type_scat_source
C C 0.0033 0.0016 'International Tables Vol C Tables 4.2.6.8 and 6.1.1.4'
H H 0.0000 0.0000 'International Tables Vol C Tables 4.2.6.8 and 6.1.1.4'
O O 0.0106 0.0060 'International Tables Vol C Tables 4.2.6.8 and 6.1.1.4'
S S 0.1246 0.1234 'International Tables Vol C Tables 4.2.6.8 and 6.1.1.4'
Cl Cl 0.1484 0.1585 'International Tables Vol C Tables 4.2.6.8 and 6.1.1.4'
Ni Ni 0.3393 1.1124 'International Tables Vol C Tables 4.2.6.8 and 6.1.1.4'
Ru Ru -1.2594 0.8363 'International Tables Vol C Tables 4.2.6.8 and 6.1.1.4'

loop_
_geom_angle_atom_site_label_1
_geom_angle_atom_site_label_2
_geom_angle_atom_site_label_3
_geom_angle
C21 Ru C22 91.89(18)
C21 Ru Cl1 88.42(13)
C22 Ru Cl1 90.73(12)
C21 Ru Cl2 91.63(13)
C22 Ru Cl2 91.44(12)
Cl1 Ru Cl2 177.83(4)
C21 Ru S1 100.13(14)
C22 Ru S1 167.81(12)
Cl1 Ru S1 91.60(4)
Cl2 Ru S1 86.26(4)
C21 Ru S4 172.94(14)
C22 Ru S4 95.17(12)
Cl1 Ru S4 91.39(4)
Cl2 Ru S4 88.29(4)
S1 Ru S4 72.82(3)
S1 Ni S4 83.13(4)
S1 Ni S2 91.97(4)
S4 Ni S2 175.10(4)
S1 Ni S3 174.70(4)
S4 Ni S3 92.09(4)
S2 Ni S3 92.81(4)
C1 S1 Ni 100.59(15)
C1 S1 Ru 115.75(17)
Ni S1 Ru 87.01(4)
C5 S2 C2 105.5(2)
C5 S2 Ni 103.14(16)
C2 S2 Ni 103.44(13)
C12 S3 C13 105.26(19)
C12 S3 Ni 103.93(15)
C13 S3 Ni 103.41(13)
C16 S4 Ni 100.38(15)
C16 S4 Ru 112.38(15)
Ni S4 Ru 86.82(4)
C2 C1 S1 109.8(3)
C4 C2 C3 111.1(4)
C4 C2 C1 113.1(4)
C3 C2 C1 110.7(4)
C4 C2 S2 103.4(3)
C3 C2 S2 111.0(3)
C1 C2 S2 107.3(3)
C6 C5 S2 109.5(3)
C7 C6 C11 119.4(4)
C7 C6 C5 119.0(4)
C11 C6 C5 121.6(4)
C8 C7 C6 120.4(5)
C9 C8 C7 120.2(5)
C8 C9 C10 120.4(5)
C9 C10 C11 120.9(5)
C10 C11 C6 118.7(4)
C10 C11 C12 118.5(4)
C6 C11 C12 122.7(4)
C11 C12 S3 110.1(3)
C16 C13 C15 110.7(4)
C16 C13 C14 112.7(4)
C15 C13 C14 110.8(4)
C16 C13 S3 108.3(3)
C15 C13 S3 111.2(3)
C14 C13 S3 102.8(3)
C13 C16 S4 110.7(3)
O21 C21 Ru 178.3(4)
O22 C22 Ru 178.7(4)
Cl3A C32 Cl1A 114.5(10)
Cl3A C32 Cl2A 113.4(8)
Cl1A C32 Cl2A 105.1(8)
Cl2B C32 Cl3B 111.8(8)
Cl1C C32 Cl3C 116.2(11)
Cl2B C32 Cl1B 109.8(7)
Cl3B C32 Cl1B 106.4(10)
Cl1C C32 Cl2C 110.1(11)
Cl6 C31 Cl5 110.3(4)
Cl6 C31 Cl4 110.6(3)
Cl5 C31 Cl4 110.1(4)

loop_
_geom_bond_atom_site_label_1
_geom_bond_atom_site_label_2
_geom_bond_distance
Ru C21 1.881(5)
Ru C22 1.883(4)
Ru Cl1 2.4040(10)
Ru Cl2 2.4085(10)
Ru S1 2.4423(11)
Ru S4 2.4481(10)
Ni S1 2.1864(11)
Ni S4 2.1886(11)
Ni S2 2.2118(11)
Ni S3 2.2134(11)
S1 C1 1.818(4)
S2 C5 1.838(5)
S2 C2 1.866(4)
S3 C12 1.840(4)
S3 C13 1.876(4)
S4 C16 1.824(4)
O21 C21 1.126(5)
O22 C22 1.129(5)
C1 C2 1.533(6)
C2 C4 1.504(7)
C2 C3 1.522(6)
C5 C6 1.496(6)
C6 C7 1.395(6)
C6 C11 1.399(6)
C7 C8 1.381(7)
C8 C9 1.361(7)
C9 C10 1.378(7)
C10 C11 1.390(6)
C11 C12 1.505(6)
C13 C16 1.515(6)
C13 C15 1.519(6)
C13 C14 1.539(6)
C32 Cl3A 1.593(14)
C32 Cl1C 1.635(18)
C32 Cl1A 1.660(17)
C32 Cl2B 1.699(14)
C32 Cl2A 1.761(11)
C32 Cl3B 1.770(17)
C32 Cl3C 1.750(16)
C32 Cl1B 1.781(14)
C32 Cl2C 1.792(15)
C31 Cl6 1.721(6)
C31 Cl5 1.737(6)
C31 Cl4 1.744(7)
